data_4326373
loop_
_publ_author_name
'Maria E. Carroll'
'Bryan E. Barton'
'Danielle L. Gray'
'Amanda E. Mack'
'Thomas B. Rauchfuss'

_publ_contact_author
; 
Danielle L. Gray 
University of Illinois 
School of Chemical Sciences, Box 59-1 
505 South Mathews Avenue 
Urbana, Illinois  61801 
USA 
;
_publ_contact_author_email dgray@illinois.edu
_publ_contact_author_fax '1  217 244 8068'
_publ_contact_author_phone '1  217 244 1708'
_publ_section_title
;
 Active-Site Models for the Nickel-Iron Hydrogenases: Effects of Ligands
 on Reactivity and Catalytic Properties
;
_journal_name_full 'Inorganic Chemistry'
_journal_page_first 9554
_journal_page_last 9563
_journal_paper_doi 10.1021/ic2012759
_journal_volume 50
_journal_year 2011
_chemical_absolute_configuration ad
_chemical_formula_moiety 'C37 H32 Ni P2 S2'
_chemical_formula_sum 'C37 H32 Ni P2 S2'
_chemical_formula_weight 661.40
_chemical_name_systematic
; 
? 
;
_space_group_IT_number 9
_symmetry_cell_setting monoclinic
_symmetry_space_group_name_Hall 'C -2yc'
_symmetry_space_group_name_H-M 'C 1 c 1'
_atom_sites_solution_hydrogens geom
_atom_sites_solution_primary direct
_atom_sites_solution_secondary difmap
_audit_creation_method SHELXL-97
_audit_update_record
; 
? 
;
_cell_angle_alpha 90.00
_cell_angle_beta 111.534(11)
_cell_angle_gamma 90.00
_cell_formula_units_Z 4
_cell_length_a 17.476(3)
_cell_length_b 9.2817(16)
_cell_length_c 20.552(5)
_cell_measurement_reflns_used 2906
_cell_measurement_temperature 193(2)
_cell_measurement_theta_max 22.41
_cell_measurement_theta_min 2.51
_cell_volume 3101.0(11)
_computing_cell_refinement 'SAINT V7.23A (Bruker, 2005)'
_computing_data_collection 'APEX2 V2.0-1 (Bruker, 2004)'
_computing_data_reduction
; 
SAINT V7.23A, XPREP V2005/2, SADABS V2007/4, TWINABS V2007/5 
(Bruker, 2005 & 2007) 
;
_computing_molecular_graphics
; 
SHELXTL V6.12 (Bruker, 2005), CrystalMaker v2.1.3 (CrystalMaker, 1994) 
;
_computing_publication_material 'XCIF V6.12 (Bruker, 2005)'
_computing_structure_refinement 'SHELXTL V6.12 (Bruker, 2005)'
_computing_structure_solution 'SHELXTL V6.12 (Bruker, 2005)'
_diffrn_ambient_temperature 193(2)
_diffrn_measured_fraction_theta_full 0.998
_diffrn_measured_fraction_theta_max 0.998
_diffrn_measurement_device 'Bruker Kappa/ApexII CCD'
_diffrn_measurement_method 'profile data from \f and \w scans'
_diffrn_radiation_monochromator graphite
_diffrn_radiation_source 'fine-focus sealed tube'
_diffrn_radiation_type MoK\a
_diffrn_radiation_wavelength 0.71073
_diffrn_radiation_wavelength_id ba95hasx
_diffrn_reflns_av_R_equivalents 0.0817
_diffrn_reflns_av_sigmaI/netI 0.0892
_diffrn_reflns_limit_h_max 22
_diffrn_reflns_limit_h_min -22
_diffrn_reflns_limit_k_max 11
_diffrn_reflns_limit_k_min -11
_diffrn_reflns_limit_l_max 26
_diffrn_reflns_limit_l_min -26
_diffrn_reflns_number 25815
_diffrn_reflns_theta_full 27.10
_diffrn_reflns_theta_max 27.10
_diffrn_reflns_theta_min 2.13
_exptl_absorpt_coefficient_mu 0.890
_exptl_absorpt_correction_T_max 0.9495
_exptl_absorpt_correction_T_min 0.8576
_exptl_absorpt_correction_type integration
_exptl_absorpt_process_details 'SHELXTL/XPREP V2005/2 (Bruker, 2005)'
_exptl_crystal_colour red
_exptl_crystal_density_diffrn 1.417
_exptl_crystal_description block
_exptl_crystal_F_000 1376
_exptl_crystal_id ba95hasx
_exptl_crystal_preparation
; 
The data crystal was mounted using oil (Parantone-N, Exxon) to a 
0.3 mm cryo-loop (Hampton Research) with the (-1 2 -1) scattering 
planes roughly normal to the spindle axis. 
;
_exptl_crystal_size_max 0.351
_exptl_crystal_size_mid 0.145
_exptl_crystal_size_min 0.074
_refine_diff_density_max 0.402
_refine_diff_density_min -0.337
_refine_diff_density_rms 0.074
_refine_ls_abs_structure_details 'Flack (1983),  3373 Friedels'
_refine_ls_abs_structure_Flack -0.007(13)
_refine_ls_extinction_method none
_refine_ls_goodness_of_fit_ref 0.989
_refine_ls_hydrogen_treatment noref
_refine_ls_matrix_type full
_refine_ls_number_parameters 379
_refine_ls_number_reflns 6784
_refine_ls_number_restraints 2
_refine_ls_restrained_S_all 0.989
_refine_ls_R_factor_all 0.0705
_refine_ls_R_factor_gt 0.0453
_refine_ls_shift/su_max 0.000
_refine_ls_shift/su_mean 0.000
_refine_ls_structure_factor_coef Fsqd
_refine_ls_weighting_details 'calc w=1/[\s^2^(Fo^2^)+(0.0305P)^2^+0.0000P] where P=(Fo^2^+2Fc^2^)/3'
_refine_ls_weighting_scheme calc
_refine_ls_wR_factor_gt 0.0767
_refine_ls_wR_factor_ref 0.0843
_reflns_number_gt 5331
_reflns_number_total 6784
_reflns_threshold_expression >2sigma(I)
_cod_data_source_file ic2012759_si_002_4.cif
_cod_data_source_block ba95hasx
_cod_original_sg_symbol_Hall 'C -2yc '
_cod_database_code 4326373

loop_
_symmetry_equiv_pos_as_xyz
'x, y, z'
'x, -y, z+1/2'
'x+1/2, y+1/2, z'
'x+1/2, -y+1/2, z+1/2'

loop_
_atom_site_label
_atom_site_type_symbol
_atom_site_fract_x
_atom_site_fract_y
_atom_site_fract_z
_atom_site_U_iso_or_equiv
_atom_site_adp_type
_atom_site_occupancy
_atom_site_symmetry_multiplicity
_atom_site_calc_flag
_atom_site_refinement_flags
Ni1 Ni 0.40561(3) 0.23454(5) 0.49389(3) 0.01680(12) Uani 1 1 d .
S1 S 0.30996(6) 0.08624(11) 0.49996(5) 0.0235(2) Uani 1 1 d .
S2 S 0.44754(7) 0.29468(12) 0.60478(5) 0.0237(2) Uani 1 1 d .
P1 P 0.50482(6) 0.36313(11) 0.48640(5) 0.0167(2) Uani 1 1 d .
P2 P 0.35217(6) 0.19920(11) 0.38310(5) 0.0174(2) Uani 1 1 d .
C1 C 0.2696(2) 0.1739(4) 0.5596(2) 0.0251(10) Uani 1 1 d .
H1A H 0.2632 0.2779 0.5483 0.030 Uiso 1 1 calc R
H1B H 0.2142 0.1345 0.5514 0.030 Uiso 1 1 calc R
C2 C 0.3215(3) 0.1577(5) 0.6364(2) 0.0312(11) Uani 1 1 d .
H2A H 0.3065 0.0667 0.6538 0.037 Uiso 1 1 calc R
H2B H 0.3090 0.2381 0.6626 0.037 Uiso 1 1 calc R
C3 C 0.4136(3) 0.1568(5) 0.6510(2) 0.0277(10) Uani 1 1 d .
H3A H 0.4288 0.0612 0.6380 0.033 Uiso 1 1 calc R
H3B H 0.4436 0.1696 0.7019 0.033 Uiso 1 1 calc R
C4 C 0.5268(2) 0.5234(4) 0.54187(19) 0.0197(9) Uani 1 1 d .
C5 C 0.4701(3) 0.6355(4) 0.5228(2) 0.0265(10) Uani 1 1 d .
H5A H 0.4208 0.6251 0.4830 0.032 Uiso 1 1 calc R
C6 C 0.4842(3) 0.7614(5) 0.5608(2) 0.0339(11) Uani 1 1 d .
H6A H 0.4453 0.8376 0.5467 0.041 Uiso 1 1 calc R
C7 C 0.5545(3) 0.7770(5) 0.6193(3) 0.0409(13) Uani 1 1 d .
H7A H 0.5645 0.8642 0.6453 0.049 Uiso 1 1 calc R
C8 C 0.6108(3) 0.6655(6) 0.6403(2) 0.0402(13) Uani 1 1 d .
H8A H 0.6588 0.6762 0.6812 0.048 Uiso 1 1 calc R
C9 C 0.5979(2) 0.5360(5) 0.6019(2) 0.0267(10) Uani 1 1 d .
H9A H 0.6366 0.4594 0.6164 0.032 Uiso 1 1 calc R
C10 C 0.6006(2) 0.2574(4) 0.51277(18) 0.0194(8) Uani 1 1 d .
C11 C 0.6049(3) 0.1275(5) 0.5471(2) 0.0299(10) Uani 1 1 d .
H11A H 0.5584 0.0938 0.5560 0.036 Uiso 1 1 calc R
C12 C 0.6768(3) 0.0459(5) 0.5685(2) 0.0370(12) Uani 1 1 d .
H12A H 0.6790 -0.0429 0.5921 0.044 Uiso 1 1 calc R
C13 C 0.7442(3) 0.0928(4) 0.5558(2) 0.0296(10) Uani 1 1 d .
H13A H 0.7933 0.0373 0.5710 0.036 Uiso 1 1 calc R
C14 C 0.7407(2) 0.2203(4) 0.5211(2) 0.0291(10) Uani 1 1 d .
H14A H 0.7874 0.2529 0.5120 0.035 Uiso 1 1 calc R
C15 C 0.6689(2) 0.3022(5) 0.4990(2) 0.0271(10) Uani 1 1 d .
H15A H 0.6666 0.3895 0.4743 0.032 Uiso 1 1 calc R
C16 C 0.5003(2) 0.4419(4) 0.40317(19) 0.0170(8) Uani 1 1 d .
C17 C 0.5487(2) 0.5609(4) 0.4069(2) 0.0202(9) Uani 1 1 d .
H17A H 0.5749 0.6060 0.4510 0.024 Uiso 1 1 calc R
C18 C 0.5608(2) 0.6187(4) 0.3485(2) 0.0233(9) Uani 1 1 d .
H18A H 0.5936 0.7024 0.3530 0.028 Uiso 1 1 calc R
C19 C 0.5253(2) 0.5539(4) 0.2854(2) 0.0223(9) Uani 1 1 d .
H19A H 0.5336 0.5930 0.2458 0.027 Uiso 1 1 calc R
C20 C 0.4761(2) 0.4293(4) 0.2775(2) 0.0212(9) Uani 1 1 d .
C21 C 0.4438(3) 0.3612(5) 0.2121(2) 0.0252(10) Uani 1 1 d .
H21A H 0.4539 0.4012 0.1734 0.030 Uiso 1 1 calc R
C22 C 0.3984(3) 0.2392(4) 0.2032(2) 0.0264(9) Uani 1 1 d .
H22A H 0.3813 0.1889 0.1600 0.032 Uiso 1 1 calc R
C23 C 0.3769(3) 0.1875(4) 0.25844(19) 0.0251(9) Uani 1 1 d .
H23A H 0.3423 0.1053 0.2507 0.030 Uiso 1 1 calc R
C24 C 0.4045(2) 0.2526(4) 0.32402(19) 0.0190(8) Uani 1 1 d .
C25 C 0.4596(2) 0.3726(4) 0.3367(2) 0.0167(9) Uani 1 1 d .
C26 C 0.3245(2) 0.0128(4) 0.35692(18) 0.0171(8) Uani 1 1 d .
C27 C 0.3851(3) -0.0842(4) 0.3575(2) 0.0282(10) Uani 1 1 d .
H27A H 0.4406 -0.0531 0.3713 0.034 Uiso 1 1 calc R
C28 C 0.3648(3) -0.2274(5) 0.3377(2) 0.0343(11) Uani 1 1 d .
H28A H 0.4058 -0.2922 0.3355 0.041 Uiso 1 1 calc R
C29 C 0.2854(3) -0.2743(5) 0.3214(2) 0.0305(11) Uani 1 1 d .
H29A H 0.2719 -0.3720 0.3086 0.037 Uiso 1 1 calc R
C30 C 0.2254(3) -0.1810(4) 0.3235(2) 0.0281(10) Uani 1 1 d .
H30A H 0.1710 -0.2147 0.3134 0.034 Uiso 1 1 calc R
C31 C 0.2445(3) -0.0371(4) 0.3403(2) 0.0232(9) Uani 1 1 d .
H31A H 0.2025 0.0277 0.3406 0.028 Uiso 1 1 calc R
C32 C 0.2571(2) 0.3058(4) 0.34762(19) 0.0213(9) Uani 1 1 d .
C33 C 0.2059(2) 0.3018(4) 0.2764(2) 0.0253(9) Uani 1 1 d .
H33A H 0.2201 0.2425 0.2449 0.030 Uiso 1 1 calc R
C34 C 0.1347(2) 0.3841(4) 0.2522(2) 0.0291(10) Uani 1 1 d .
H34A H 0.1005 0.3806 0.2041 0.035 Uiso 1 1 calc R
C35 C 0.1126(3) 0.4722(4) 0.2976(2) 0.0286(10) Uani 1 1 d .
H35A H 0.0634 0.5274 0.2809 0.034 Uiso 1 1 calc R
C36 C 0.1631(3) 0.4776(4) 0.3669(2) 0.0288(10) Uani 1 1 d .
H36A H 0.1495 0.5390 0.3980 0.035 Uiso 1 1 calc R
C37 C 0.2342(2) 0.3942(4) 0.3920(2) 0.0217(9) Uani 1 1 d .
H37A H 0.2676 0.3977 0.4403 0.026 Uiso 1 1 calc R

loop_
_atom_site_aniso_label
_atom_site_aniso_U_11
_atom_site_aniso_U_22
_atom_site_aniso_U_33
_atom_site_aniso_U_23
_atom_site_aniso_U_13
_atom_site_aniso_U_12
Ni1 0.0171(2) 0.0187(3) 0.0150(2) 0.0006(2) 0.00633(18) -0.0036(2)
S1 0.0250(6) 0.0247(6) 0.0234(6) -0.0004(5) 0.0121(5) -0.0084(5)
S2 0.0252(6) 0.0294(6) 0.0172(6) -0.0002(5) 0.0086(5) -0.0073(5)
P1 0.0162(5) 0.0177(5) 0.0154(5) 0.0007(4) 0.0048(4) -0.0033(4)
P2 0.0176(6) 0.0181(5) 0.0165(6) -0.0016(4) 0.0063(5) -0.0045(4)
C1 0.024(2) 0.028(2) 0.025(2) 0.0020(19) 0.0117(19) -0.0057(19)
C2 0.031(3) 0.042(3) 0.025(2) 0.003(2) 0.017(2) -0.007(2)
C3 0.025(2) 0.034(3) 0.020(2) 0.004(2) 0.0024(19) -0.001(2)
C4 0.020(2) 0.019(2) 0.022(2) -0.0015(17) 0.0102(18) -0.0089(17)
C5 0.029(2) 0.025(2) 0.028(2) 0.0012(19) 0.013(2) -0.0012(19)
C6 0.048(3) 0.020(2) 0.046(3) -0.002(2) 0.032(2) -0.002(2)
C7 0.051(3) 0.039(3) 0.050(3) -0.022(2) 0.039(3) -0.020(3)
C8 0.038(3) 0.061(4) 0.028(3) -0.019(2) 0.020(2) -0.023(3)
C9 0.022(2) 0.038(3) 0.022(2) -0.0056(19) 0.0105(19) -0.010(2)
C10 0.023(2) 0.021(2) 0.0129(19) -0.0056(17) 0.0048(16) -0.0020(17)
C11 0.026(2) 0.031(3) 0.036(3) 0.015(2) 0.016(2) 0.004(2)
C12 0.040(3) 0.028(3) 0.047(3) 0.016(2) 0.021(2) 0.013(2)
C13 0.023(2) 0.028(2) 0.036(3) -0.002(2) 0.008(2) 0.007(2)
C14 0.017(2) 0.029(2) 0.040(3) -0.006(2) 0.010(2) -0.0046(19)
C15 0.023(2) 0.021(2) 0.037(3) 0.0013(19) 0.012(2) -0.0032(18)
C16 0.013(2) 0.019(2) 0.018(2) 0.0062(16) 0.0057(16) 0.0032(16)
C17 0.018(2) 0.020(2) 0.020(2) 0.0045(17) 0.0040(17) -0.0009(17)
C18 0.018(2) 0.022(2) 0.031(2) 0.0042(18) 0.0106(19) -0.0047(17)
C19 0.019(2) 0.026(2) 0.025(2) 0.0103(18) 0.0111(18) 0.0068(18)
C20 0.019(2) 0.025(2) 0.022(2) 0.0054(17) 0.0104(18) 0.0011(17)
C21 0.029(2) 0.036(3) 0.017(2) 0.0031(19) 0.0151(18) -0.002(2)
C22 0.035(3) 0.026(2) 0.019(2) -0.0065(18) 0.0110(19) -0.0037(19)
C23 0.029(2) 0.026(2) 0.019(2) -0.0030(17) 0.0076(18) -0.0053(19)
C24 0.019(2) 0.022(2) 0.018(2) 0.0004(17) 0.0087(17) 0.0004(17)
C25 0.014(2) 0.020(2) 0.017(2) 0.0035(16) 0.0062(17) 0.0001(16)
C26 0.022(2) 0.015(2) 0.0140(19) 0.0009(16) 0.0056(17) -0.0015(17)
C27 0.024(2) 0.025(2) 0.031(3) -0.001(2) 0.004(2) -0.0026(19)
C28 0.041(3) 0.026(2) 0.041(3) 0.003(2) 0.020(2) 0.015(2)
C29 0.037(3) 0.018(2) 0.035(3) 0.000(2) 0.012(2) -0.003(2)
C30 0.025(2) 0.029(2) 0.028(2) -0.001(2) 0.007(2) -0.010(2)
C31 0.024(2) 0.019(2) 0.025(2) -0.0041(18) 0.0073(18) -0.0042(18)
C32 0.023(2) 0.017(2) 0.022(2) 0.0016(17) 0.0061(18) -0.0071(17)
C33 0.029(2) 0.024(2) 0.021(2) -0.0035(17) 0.0072(18) -0.0032(18)
C34 0.021(3) 0.033(3) 0.025(2) 0.007(2) -0.0015(19) 0.0015(19)
C35 0.023(2) 0.022(2) 0.038(3) 0.009(2) 0.007(2) 0.0010(19)
C36 0.037(3) 0.022(2) 0.031(3) 0.0022(19) 0.017(2) -0.001(2)
C37 0.024(2) 0.019(2) 0.022(2) -0.0009(17) 0.0076(18) -0.0045(17)

loop_
_atom_type_symbol
_atom_type_description
_atom_type_scat_dispersion_real
_atom_type_scat_dispersion_imag
_atom_type_scat_source
C C 0.0033 0.0016 'International Tables Vol C Tables 4.2.6.8 and 6.1.1.4'
H H 0.0000 0.0000 'International Tables Vol C Tables 4.2.6.8 and 6.1.1.4'
P P 0.1023 0.0942 'International Tables Vol C Tables 4.2.6.8 and 6.1.1.4'
S S 0.1246 0.1234 'International Tables Vol C Tables 4.2.6.8 and 6.1.1.4'
Ni Ni 0.3393 1.1124 'International Tables Vol C Tables 4.2.6.8 and 6.1.1.4'

loop_
_exptl_crystal_face_index_h
_exptl_crystal_face_index_k
_exptl_crystal_face_index_l
_exptl_crystal_face_perp_dist
0.00 0.00 1.00 0.0430
0.00 0.00 -1.00 0.0560
1.00 2.00 -3.00 0.1110
0.00 -1.00 -2.00 0.0780
-1.00 0.00 0.00 0.0370
1.00 0.00 0.00 0.0310

loop_
_geom_angle_atom_site_label_1
_geom_angle_atom_site_label_2
_geom_angle_atom_site_label_3
_geom_angle
P2 Ni1 P1 93.27(4)
P2 Ni1 S2 172.02(5)
P1 Ni1 S2 87.85(4)
P2 Ni1 S1 85.46(4)
P1 Ni1 S1 174.92(5)
S2 Ni1 S1 94.08(4)
C1 S1 Ni1 104.40(14)
C3 S2 Ni1 108.35(14)
C4 P1 C16 100.64(17)
C4 P1 C10 106.86(17)
C16 P1 C10 102.11(17)
C4 P1 Ni1 113.35(13)
C16 P1 Ni1 121.78(13)
C10 P1 Ni1 110.59(13)
C26 P2 C24 101.75(17)
C26 P2 C32 106.87(18)
C24 P2 C32 100.89(17)
C26 P2 Ni1 115.03(12)
C24 P2 Ni1 122.16(13)
C32 P2 Ni1 108.46(13)
C2 C1 S1 115.3(3)
C2 C1 H1A 108.4
S1 C1 H1A 108.4
C2 C1 H1B 108.4
S1 C1 H1B 108.4
H1A C1 H1B 107.5
C1 C2 C3 113.1(3)
C1 C2 H2A 109.0
C3 C2 H2A 109.0
C1 C2 H2B 109.0
C3 C2 H2B 109.0
H2A C2 H2B 107.8
C2 C3 S2 114.6(3)
C2 C3 H3A 108.6
S2 C3 H3A 108.6
C2 C3 H3B 108.6
S2 C3 H3B 108.6
H3A C3 H3B 107.6
C5 C4 C9 119.8(4)
C5 C4 P1 118.0(3)
C9 C4 P1 122.3(3)
C6 C5 C4 121.0(4)
C6 C5 H5A 119.5
C4 C5 H5A 119.5
C7 C6 C5 120.1(4)
C7 C6 H6A 119.9
C5 C6 H6A 119.9
C6 C7 C8 119.9(4)
C6 C7 H7A 120.0
C8 C7 H7A 120.0
C7 C8 C9 120.9(4)
C7 C8 H8A 119.5
C9 C8 H8A 119.5
C4 C9 C8 118.2(4)
C4 C9 H9A 120.9
C8 C9 H9A 120.9
C11 C10 C15 118.3(4)
C11 C10 P1 119.2(3)
C15 C10 P1 122.5(3)
C10 C11 C12 120.6(4)
C10 C11 H11A 119.7
C12 C11 H11A 119.7
C13 C12 C11 120.4(4)
C13 C12 H12A 119.8
C11 C12 H12A 119.8
C12 C13 C14 119.8(4)
C12 C13 H13A 120.1
C14 C13 H13A 120.1
C13 C14 C15 120.1(4)
C13 C14 H14A 119.9
C15 C14 H14A 119.9
C10 C15 C14 120.7(4)
C10 C15 H15A 119.7
C14 C15 H15A 119.7
C17 C16 C25 119.4(3)
C17 C16 P1 116.9(3)
C25 C16 P1 122.9(3)
C16 C17 C18 122.9(4)
C16 C17 H17A 118.6
C18 C17 H17A 118.6
C19 C18 C17 119.4(4)
C19 C18 H18A 120.3
C17 C18 H18A 120.3
C18 C19 C20 121.3(4)
C18 C19 H19A 119.4
C20 C19 H19A 119.4
C21 C20 C19 119.6(4)
C21 C20 C25 120.5(4)
C19 C20 C25 120.0(3)
C22 C21 C20 121.0(4)
C22 C21 H21A 119.5
C20 C21 H21A 119.5
C21 C22 C23 119.6(4)
C21 C22 H22A 120.2
C23 C22 H22A 120.2
C24 C23 C22 122.3(4)
C24 C23 H23A 118.9
C22 C23 H23A 118.9
C23 C24 C25 119.0(3)
C23 C24 P2 116.4(3)
C25 C24 P2 123.7(3)
C24 C25 C16 125.8(3)
C24 C25 C20 117.2(3)
C16 C25 C20 117.0(3)
C27 C26 C31 118.8(4)
C27 C26 P2 119.6(3)
C31 C26 P2 121.5(3)
C26 C27 C28 120.2(4)
C26 C27 H27A 119.9
C28 C27 H27A 119.9
C29 C28 C27 119.9(4)
C29 C28 H28A 120.0
C27 C28 H28A 120.0
C30 C29 C28 120.5(4)
C30 C29 H29A 119.8
C28 C29 H29A 119.8
C29 C30 C31 119.9(4)
C29 C30 H30A 120.1
C31 C30 H30A 120.1
C30 C31 C26 120.6(4)
C30 C31 H31A 119.7
C26 C31 H31A 119.7
C37 C32 C33 118.0(4)
C37 C32 P2 119.6(3)
C33 C32 P2 122.4(3)
C34 C33 C32 120.2(4)
C34 C33 H33A 119.9
C32 C33 H33A 119.9
C33 C34 C35 120.9(4)
C33 C34 H34A 119.5
C35 C34 H34A 119.5
C36 C35 C34 118.9(4)
C36 C35 H35A 120.5
C34 C35 H35A 120.5
C35 C36 C37 120.7(4)
C35 C36 H36A 119.7
C37 C36 H36A 119.7
C32 C37 C36 121.2(4)
C32 C37 H37A 119.4
C36 C37 H37A 119.4

loop_
_geom_bond_atom_site_label_1
_geom_bond_atom_site_label_2
_geom_bond_distance
Ni1 P2 2.1455(13)
Ni1 P1 2.1564(12)
Ni1 S2 2.1947(13)
Ni1 S1 2.2039(12)
S1 C1 1.816(4)
S2 C3 1.818(4)
P1 C4 1.827(4)
P1 C16 1.835(4)
P1 C10 1.842(4)
P2 C26 1.823(4)
P2 C24 1.836(4)
P2 C32 1.839(4)
C1 C2 1.511(6)
C1 H1A 0.9900
C1 H1B 0.9900
C2 C3 1.525(6)
C2 H2A 0.9900
C2 H2B 0.9900
C3 H3A 0.9900
C3 H3B 0.9900
C4 C5 1.391(5)
C4 C9 1.398(5)
C5 C6 1.376(6)
C5 H5A 0.9500
C6 C7 1.376(7)
C6 H6A 0.9500
C7 C8 1.383(7)
C7 H7A 0.9500
C8 C9 1.411(6)
C8 H8A 0.9500
C9 H9A 0.9500
C10 C11 1.384(5)
C10 C15 1.388(5)
C11 C12 1.393(6)
C11 H11A 0.9500
C12 C13 1.369(6)
C12 H12A 0.9500
C13 C14 1.372(6)
C13 H13A 0.9500
C14 C15 1.394(6)
C14 H14A 0.9500
C15 H15A 0.9500
C16 C17 1.376(5)
C16 C25 1.440(5)
C17 C18 1.400(5)
C17 H17A 0.9500
C18 C19 1.355(5)
C18 H18A 0.9500
C19 C20 1.414(5)
C19 H19A 0.9500
C20 C21 1.402(5)
C20 C25 1.449(5)
C21 C22 1.356(6)
C21 H21A 0.9500
C22 C23 1.404(5)
C22 H22A 0.9500
C23 C24 1.392(5)
C23 H23A 0.9500
C24 C25 1.433(5)
C26 C27 1.387(5)
C26 C31 1.391(5)
C27 C28 1.397(6)
C27 H27A 0.9500
C28 C29 1.373(6)
C28 H28A 0.9500
C29 C30 1.372(6)
C29 H29A 0.9500
C30 C31 1.389(5)
C30 H30A 0.9500
C31 H31A 0.9500
C32 C37 1.391(5)
C32 C33 1.408(5)
C33 C34 1.387(6)
C33 H33A 0.9500
C34 C35 1.399(6)
C34 H34A 0.9500
C35 C36 1.374(6)
C35 H35A 0.9500
C36 C37 1.392(5)
C36 H36A 0.9500
C37 H37A 0.9500
